data_2021545
loop_
_publ_author_name
'Bai, Chao'
'Liu, Bin'
'Hu, Huai-Ming'
'Li, Jin-Dian'
'Wang, Xiaofang'
'Xue, Ganglin'

_publ_section_title
;
 Structural investigation of one- and three-dimensional lanthanide(III)
 coordination polymers based on functionalized terpyridine carboxylate and
 aromatic dicarboxylate ligands
;
_journal_coeditor_code QP3023
_journal_issue 4
_journal_name_full 'Acta Crystallographica Section C'
_journal_page_first 422
_journal_page_last 432
_journal_paper_doi 10.1107/S2053229619003437
_journal_volume 75
_journal_year 2019
_chemical_formula_iupac '[Er2 (C8 H4 O4)2 (C22 H14 N3 O2)2]'
_chemical_formula_moiety 'C60 H36 Er2 N6 O12'
_chemical_formula_sum 'C60 H36 Er2 N6 O12'
_chemical_formula_weight 1367.47
_chemical_name_systematic
Poly[bis(\m~2~-benzene-1,3-dicarboxylato)bis[\m~2~-2-(2,2':6',2''-terpyridin-4'-yl)benzoato]dierbium(III)]
_space_group_crystal_system monoclinic
_space_group_IT_number 14
_space_group_name_Hall '-P 2yn'
_space_group_name_H-M_alt 'P 1 21/n 1'
_symmetry_space_group_name_Hall '-P 2yn'
_symmetry_space_group_name_H-M 'P 1 21/n 1'
_atom_sites_solution_hydrogens geom
_audit_creation_method SHELXL-2014/7
_cell_angle_alpha 90
_cell_angle_beta 96.5830(10)
_cell_angle_gamma 90
_cell_formula_units_Z 2
_cell_length_a 10.5716(9)
_cell_length_b 21.2401(17)
_cell_length_c 11.0692(9)
_cell_measurement_reflns_used 8110
_cell_measurement_temperature 296(2)
_cell_measurement_theta_max 26.42
_cell_measurement_theta_min 2.16
_cell_volume 2469.1(4)
_computing_cell_refinement
;
SMART (Bruker, 2008)
;
_computing_data_collection
;
SMART (Bruker, 2008)
;
_computing_data_reduction
;
SAINT (Bruker, 2008)
;
_computing_molecular_graphics
;
SHELXTL (Sheldrick, 2008)
;
_computing_publication_material
;
SHELXTL (Sheldrick, 2008)
;
_computing_structure_refinement
;
SHELXL2014 (Sheldrick, 2015)
;
_computing_structure_solution
;
SHELXS97 (Sheldrick, 2008)
;
_diffrn_ambient_temperature 296(2)
_diffrn_measured_fraction_theta_full 0.998
_diffrn_measured_fraction_theta_max 0.998
_diffrn_measurement_device_type 'Bruker SMART APEXII CCD area detector'
_diffrn_measurement_method 'phi and omega scans'
_diffrn_radiation_type MoK\a
_diffrn_radiation_wavelength 0.71073
_diffrn_reflns_av_R_equivalents 0.0234
_diffrn_reflns_av_unetI/netI 0.0269
_diffrn_reflns_limit_h_max 12
_diffrn_reflns_limit_h_min -12
_diffrn_reflns_limit_k_max 25
_diffrn_reflns_limit_k_min -19
_diffrn_reflns_limit_l_max 13
_diffrn_reflns_limit_l_min -13
_diffrn_reflns_number 12119
_diffrn_reflns_theta_full 25.050
_diffrn_reflns_theta_max 25.050
_diffrn_reflns_theta_min 2.086
_exptl_absorpt_coefficient_mu 3.452
_exptl_absorpt_correction_T_max 0.662
_exptl_absorpt_correction_T_min 0.565
_exptl_absorpt_correction_type multi-scan
_exptl_absorpt_process_details
;
(SADABS; Sheldrick, 1996)
;
_exptl_crystal_colour pink
_exptl_crystal_density_diffrn 1.839
_exptl_crystal_description block
_exptl_crystal_F_000 1340
_exptl_crystal_size_max 0.17
_exptl_crystal_size_mid 0.14
_exptl_crystal_size_min 0.12
_refine_diff_density_max 0.799
_refine_diff_density_min -0.917
_refine_ls_extinction_method none
_refine_ls_goodness_of_fit_ref 1.066
_refine_ls_hydrogen_treatment constr
_refine_ls_matrix_type full
_refine_ls_number_parameters 361
_refine_ls_number_reflns 4378
_refine_ls_number_restraints 0
_refine_ls_restrained_S_all 1.066
_refine_ls_R_factor_all 0.0290
_refine_ls_R_factor_gt 0.0274
_refine_ls_shift/su_max 0.001
_refine_ls_shift/su_mean 0.000
_refine_ls_structure_factor_coef Fsqd
_refine_ls_weighting_details 'w=1/[\s^2^(Fo^2^)+(0.0310P)^2^+4.8400P] where P=(Fo^2^+2Fc^2^)/3'
_refine_ls_weighting_scheme calc
_refine_ls_wR_factor_gt 0.0655
_refine_ls_wR_factor_ref 0.0664
_reflns_number_gt 4202
_reflns_number_total 4378
_reflns_threshold_expression 'I > 2\s(I)'
_cod_data_source_file qp3023sup1.cif
_cod_data_source_block nw2068_0m
_cod_depositor_comments 'Adding full bibliography for 2021540--2021549.cif.'
_cod_database_code 2021545
_cod_database_fobs_code 2021545
_shelx_space_group_comment
;
The symmetry employed for this shelxl refinement is uniquely defined
by the following loop, which should always be used as a source of
symmetry information in preference to the above space-group names.
They are only intended as comments.
;

loop_
_space_group_symop_operation_xyz
'x, y, z'
'-x+1/2, y+1/2, -z+1/2'
'-x, -y, -z'
'x-1/2, -y-1/2, z-1/2'

loop_
_atom_site_type_symbol
_atom_site_label
_atom_site_fract_x
_atom_site_fract_y
_atom_site_fract_z
_atom_site_U_iso_or_equiv
_atom_site_adp_type
_atom_site_calc_flag
_atom_site_occupancy
Er Er1 0.48992(2) 0.07753(2) 1.19311(2) 0.02022(7) Uani d 1
N N1 0.6645(3) 0.09255(16) 0.3660(3) 0.0281(7) Uani d 1
N N2 0.4298(3) 0.05930(14) 0.4015(3) 0.0226(7) Uani d 1
N N3 0.3093(3) -0.00209(16) 0.2140(3) 0.0282(7) Uani d 1
O O1 0.4100(3) 0.05986(14) 0.9955(2) 0.0334(7) Uani d 1
O O2 0.3943(3) 0.01218(13) 0.8164(2) 0.0297(6) Uani d 1
O O3 0.2918(3) 0.12932(13) 1.1890(2) 0.0330(7) Uani d 1
O O4 0.4474(3) 0.18042(13) 1.2947(3) 0.0330(7) Uani d 1
O O5 0.1213(3) 0.36516(14) 1.5999(3) 0.0377(7) Uani d 1
O O6 0.3255(3) 0.34102(17) 1.5966(3) 0.0500(9) Uani d 1
C C1 0.7847(4) 0.1036(2) 0.3472(4) 0.0407(11) Uani d 1
H H1 0.8090 0.0941 0.2711 0.049 Uiso calc 1
C C2 0.8745(5) 0.1281(3) 0.4334(5) 0.0539(14) Uani d 1
H H2 0.9583 0.1334 0.4176 0.065 Uiso calc 1
C C3 0.8367(5) 0.1447(3) 0.5445(5) 0.0655(17) Uani d 1
H H3 0.8940 0.1638 0.6033 0.079 Uiso calc 1
C C4 0.7140(5) 0.1328(3) 0.5675(4) 0.0471(13) Uani d 1
H H4 0.6876 0.1429 0.6424 0.057 Uiso calc 1
C C5 0.6308(4) 0.10561(19) 0.4776(4) 0.0272(9) Uani d 1
C C6 0.4983(4) 0.08804(17) 0.4953(3) 0.0228(8) Uani d 1
C C7 0.4463(4) 0.10269(18) 0.6022(3) 0.0255(8) Uani d 1
H H7 0.4967 0.1208 0.6674 0.031 Uiso calc 1
C C8 0.3198(4) 0.09005(17) 0.6103(3) 0.0238(8) Uani d 1
C C9 0.2507(4) 0.05902(19) 0.5148(4) 0.0268(9) Uani d 1
H H9 0.1660 0.0485 0.5192 0.032 Uiso calc 1
C C10 0.3084(4) 0.04362(17) 0.4120(3) 0.0225(8) Uani d 1
C C11 0.2395(4) 0.01062(19) 0.3054(4) 0.0284(9) Uani d 1
C C12 0.1131(5) -0.0066(3) 0.3000(5) 0.0501(13) Uani d 1
H H12 0.0661 0.0039 0.3632 0.060 Uiso calc 1
C C13 0.0570(5) -0.0394(3) 0.2012(5) 0.0627(17) Uani d 1
H H13 -0.0282 -0.0510 0.1961 0.075 Uiso calc 1
C C14 0.1295(5) -0.0546(3) 0.1097(5) 0.0555(14) Uani d 1
H H14 0.0946 -0.0776 0.0425 0.067 Uiso calc 1
C C15 0.2538(5) -0.0353(2) 0.1193(4) 0.0395(11) Uani d 1
H H15 0.3021 -0.0457 0.0571 0.047 Uiso calc 1
C C16 0.2540(4) 0.11907(17) 0.7090(3) 0.0232(8) Uani d 1
C C17 0.1708(4) 0.1683(2) 0.6693(4) 0.0330(10) Uani d 1
H H17 0.1543 0.1768 0.5865 0.040 Uiso calc 1
C C18 0.1136(4) 0.2039(2) 0.7505(5) 0.0419(11) Uani d 1
H H18 0.0602 0.2369 0.7228 0.050 Uiso calc 1
C C19 0.1345(5) 0.1911(2) 0.8719(4) 0.0447(12) Uani d 1
H H19 0.0948 0.2152 0.9267 0.054 Uiso calc 1
C C20 0.2148(4) 0.1424(2) 0.9135(4) 0.0349(10) Uani d 1
H H20 0.2274 0.1335 0.9963 0.042 Uiso calc 1
C C21 0.2772(4) 0.10635(18) 0.8333(3) 0.0226(8) Uani d 1
C C22 0.3674(3) 0.05577(17) 0.8856(3) 0.0200(8) Uani d 1
C C23 0.3317(4) 0.17430(18) 1.2596(4) 0.0277(9) Uani d 1
C C24 0.2341(4) 0.21749(18) 1.3037(4) 0.0275(9) Uani d 1
C C25 0.1082(4) 0.2147(2) 1.2514(4) 0.0340(10) Uani d 1
H H25 0.0858 0.1878 1.1863 0.041 Uiso calc 1
C C26 0.0167(5) 0.2514(2) 1.2948(5) 0.0428(12) Uani d 1
H H26 -0.0669 0.2499 1.2582 0.051 Uiso calc 1
C C27 0.0497(4) 0.2910(2) 1.3943(4) 0.0370(11) Uani d 1
H H27 -0.0128 0.3152 1.4247 0.044 Uiso calc 1
C C28 0.1747(4) 0.29472(18) 1.4480(4) 0.0266(9) Uani d 1
C C29 0.2672(4) 0.25800(18) 1.4012(4) 0.0273(9) Uani d 1
H H29 0.3516 0.2606 1.4353 0.033 Uiso calc 1
C C30 0.2130(4) 0.33623(19) 1.5578(4) 0.0299(9) Uani d 1

loop_
_atom_site_aniso_label
_atom_site_aniso_U_11
_atom_site_aniso_U_22
_atom_site_aniso_U_33
_atom_site_aniso_U_12
_atom_site_aniso_U_13
_atom_site_aniso_U_23
Er1 0.02808(11) 0.01918(11) 0.01433(10) 0.00202(7) 0.00643(7) 0.00029(6)
N1 0.0310(19) 0.0346(19) 0.0199(17) 0.0023(15) 0.0086(14) 0.0047(14)
N2 0.0350(19) 0.0193(16) 0.0144(16) -0.0014(13) 0.0066(13) -0.0002(12)
N3 0.038(2) 0.0263(18) 0.0206(17) -0.0015(14) 0.0052(15) -0.0025(14)
O1 0.0448(18) 0.0365(16) 0.0179(15) 0.0162(14) -0.0014(13) -0.0031(12)
O2 0.0421(17) 0.0263(15) 0.0209(14) 0.0097(12) 0.0042(12) -0.0023(12)
O3 0.0441(18) 0.0317(16) 0.0223(15) 0.0102(13) 0.0003(13) -0.0089(12)
O4 0.0315(17) 0.0250(15) 0.0448(18) 0.0014(12) 0.0142(14) 0.0006(13)
O5 0.0487(19) 0.0357(17) 0.0318(17) 0.0102(14) 0.0181(15) -0.0068(13)
O6 0.044(2) 0.062(2) 0.043(2) 0.0060(17) 0.0023(16) -0.0209(17)
C1 0.034(2) 0.056(3) 0.034(3) 0.006(2) 0.010(2) 0.012(2)
C2 0.027(2) 0.084(4) 0.051(3) -0.009(2) 0.007(2) 0.015(3)
C3 0.043(3) 0.098(5) 0.053(4) -0.027(3) -0.005(3) -0.005(3)
C4 0.043(3) 0.069(4) 0.029(3) -0.015(2) 0.004(2) -0.009(2)
C5 0.031(2) 0.029(2) 0.021(2) -0.0008(17) 0.0020(17) 0.0003(16)
C6 0.028(2) 0.0221(19) 0.0182(19) 0.0010(15) 0.0021(16) 0.0034(15)
C7 0.034(2) 0.027(2) 0.0159(19) 0.0008(17) 0.0011(16) -0.0030(16)
C8 0.035(2) 0.0203(19) 0.0169(19) 0.0056(16) 0.0057(16) 0.0045(15)
C9 0.028(2) 0.030(2) 0.023(2) -0.0037(17) 0.0082(17) 0.0016(17)
C10 0.029(2) 0.0219(19) 0.0167(18) -0.0009(15) 0.0034(15) 0.0040(15)
C11 0.038(2) 0.025(2) 0.023(2) -0.0047(17) 0.0064(18) -0.0017(16)
C12 0.038(3) 0.076(4) 0.038(3) -0.016(2) 0.012(2) -0.021(3)
C13 0.044(3) 0.090(5) 0.055(4) -0.031(3) 0.009(3) -0.031(3)
C14 0.061(3) 0.065(4) 0.040(3) -0.023(3) 0.004(3) -0.025(3)
C15 0.055(3) 0.036(3) 0.029(2) -0.008(2) 0.010(2) -0.0124(19)
C16 0.029(2) 0.0219(19) 0.0192(19) -0.0014(15) 0.0044(16) -0.0031(15)
C17 0.041(2) 0.033(2) 0.025(2) 0.0096(19) 0.0020(19) 0.0036(18)
C18 0.040(3) 0.037(3) 0.047(3) 0.016(2) -0.003(2) -0.003(2)
C19 0.044(3) 0.051(3) 0.039(3) 0.023(2) 0.000(2) -0.019(2)
C20 0.040(2) 0.043(3) 0.022(2) 0.011(2) 0.0053(19) -0.0093(19)
C21 0.0235(19) 0.025(2) 0.0199(19) 0.0015(15) 0.0035(15) -0.0021(15)
C22 0.0218(18) 0.0229(19) 0.0159(18) -0.0025(15) 0.0045(15) 0.0001(15)
C23 0.041(3) 0.022(2) 0.021(2) 0.0067(17) 0.0106(18) 0.0054(16)
C24 0.036(2) 0.022(2) 0.026(2) 0.0038(16) 0.0104(18) -0.0011(16)
C25 0.043(3) 0.028(2) 0.031(2) 0.0048(18) 0.0009(19) -0.0058(18)
C26 0.041(3) 0.035(3) 0.052(3) 0.008(2) 0.002(2) -0.013(2)
C27 0.036(2) 0.031(2) 0.046(3) 0.0123(18) 0.015(2) -0.001(2)
C28 0.038(2) 0.0193(19) 0.024(2) 0.0039(16) 0.0095(18) -0.0003(16)
C29 0.030(2) 0.024(2) 0.029(2) 0.0025(16) 0.0082(17) 0.0005(16)
C30 0.043(3) 0.023(2) 0.025(2) 0.0048(18) 0.0111(19) 0.0004(16)

loop_
_atom_type_symbol
_atom_type_description
_atom_type_scat_dispersion_real
_atom_type_scat_dispersion_imag
_atom_type_scat_source
C C 0.0033 0.0016 'International Tables Vol C Tables 4.2.6.8 and 6.1.1.4'
H H 0.0000 0.0000 'International Tables Vol C Tables 4.2.6.8 and 6.1.1.4'
N N 0.0061 0.0033 'International Tables Vol C Tables 4.2.6.8 and 6.1.1.4'
O O 0.0106 0.0060 'International Tables Vol C Tables 4.2.6.8 and 6.1.1.4'
Er Er -0.2586 4.9576 'International Tables Vol C Tables 4.2.6.8 and 6.1.1.4'

loop_
_geom_angle_atom_site_label_1
_geom_angle_atom_site_label_2
_geom_angle_atom_site_label_3
_geom_angle_site_symmetry_1
_geom_angle_site_symmetry_3
_geom_angle
O5 Er1 O2 4_665 3_657 94.03(11)
O5 Er1 O1 4_665 . 79.93(12)
O2 Er1 O1 3_657 . 87.69(10)
O5 Er1 O3 4_665 . 109.92(11)
O2 Er1 O3 3_657 . 150.51(11)
O1 Er1 O3 . . 80.13(10)
O5 Er1 N2 4_665 1_556 139.87(11)
O2 Er1 N2 3_657 1_556 96.23(10)
O1 Er1 N2 . 1_556 139.06(11)
O3 Er1 N2 . 1_556 76.72(10)
O5 Er1 O4 4_665 . 83.30(10)
O2 Er1 O4 3_657 . 150.63(10)
O1 Er1 O4 . . 120.28(10)
O3 Er1 O4 . . 53.25(10)
N2 Er1 O4 1_556 . 69.18(10)
O5 Er1 N1 4_665 1_556 80.72(11)
O2 Er1 N1 3_657 1_556 77.90(11)
O1 Er1 N1 . 1_556 154.92(11)
O3 Er1 N1 . 1_556 121.72(10)
N2 Er1 N1 1_556 1_556 63.86(11)
O4 Er1 N1 . 1_556 72.81(11)
O5 Er1 N3 4_665 1_556 157.14(11)
O2 Er1 N3 3_657 1_556 82.11(11)
O1 Er1 N3 . 1_556 77.41(11)
O3 Er1 N3 . 1_556 69.10(11)
N2 Er1 N3 1_556 1_556 62.95(10)
O4 Er1 N3 . 1_556 110.88(10)
N1 Er1 N3 1_556 1_556 119.96(11)
C1 N1 C5 . . 117.6(4)
C1 N1 Er1 . 1_554 122.1(3)
C5 N1 Er1 . 1_554 118.2(3)
C6 N2 C10 . . 118.8(3)
C6 N2 Er1 . 1_554 118.2(2)
C10 N2 Er1 . 1_554 117.8(2)
C15 N3 C11 . . 117.7(4)
C15 N3 Er1 . 1_554 122.4(3)
C11 N3 Er1 . 1_554 114.2(2)
C22 O1 Er1 . . 174.5(3)
C22 O2 Er1 . 3_657 143.9(3)
C23 O3 Er1 . . 96.2(2)
C23 O4 Er1 . . 89.4(2)
C30 O5 Er1 . 4_566 170.2(3)
N1 C1 C2 . . 123.7(4)
N1 C1 H1 . . 118.1
C2 C1 H1 . . 118.1
C1 C2 C3 . . 118.0(5)
C1 C2 H2 . . 121.0
C3 C2 H2 . . 121.0
C4 C3 C2 . . 119.6(5)
C4 C3 H3 . . 120.2
C2 C3 H3 . . 120.2
C3 C4 C5 . . 118.8(5)
C3 C4 H4 . . 120.6
C5 C4 H4 . . 120.6
N1 C5 C4 . . 122.1(4)
N1 C5 C6 . . 114.9(4)
C4 C5 C6 . . 123.0(4)
N2 C6 C7 . . 121.8(4)
N2 C6 C5 . . 116.5(3)
C7 C6 C5 . . 121.7(4)
C8 C7 C6 . . 119.5(4)
C8 C7 H7 . . 120.3
C6 C7 H7 . . 120.3
C7 C8 C9 . . 118.3(3)
C7 C8 C16 . . 120.3(4)
C9 C8 C16 . . 120.4(4)
C8 C9 C10 . . 119.7(4)
C8 C9 H9 . . 120.1
C10 C9 H9 . . 120.1
N2 C10 C9 . . 121.7(4)
N2 C10 C11 . . 115.7(3)
C9 C10 C11 . . 122.6(4)
N3 C11 C12 . . 121.7(4)
N3 C11 C10 . . 115.5(4)
C12 C11 C10 . . 122.8(4)
C13 C12 C11 . . 119.7(4)
C13 C12 H12 . . 120.1
C11 C12 H12 . . 120.1
C12 C13 C14 . . 118.7(5)
C12 C13 H13 . . 120.7
C14 C13 H13 . . 120.7
C15 C14 C13 . . 118.8(4)
C15 C14 H14 . . 120.6
C13 C14 H14 . . 120.6
N3 C15 C14 . . 123.2(4)
N3 C15 H15 . . 118.4
C14 C15 H15 . . 118.4
C21 C16 C17 . . 119.1(3)
C21 C16 C8 . . 126.6(4)
C17 C16 C8 . . 113.9(3)
C18 C17 C16 . . 120.9(4)
C18 C17 H17 . . 119.5
C16 C17 H17 . . 119.5
C19 C18 C17 . . 120.3(4)
C19 C18 H18 . . 119.9
C17 C18 H18 . . 119.9
C18 C19 C20 . . 120.0(4)
C18 C19 H19 . . 120.0
C20 C19 H19 . . 120.0
C21 C20 C19 . . 121.0(4)
C21 C20 H20 . . 119.5
C19 C20 H20 . . 119.5
C20 C21 C16 . . 118.6(4)
C20 C21 C22 . . 118.1(3)
C16 C21 C22 . . 123.3(3)
O1 C22 O2 . . 124.3(4)
O1 C22 C21 . . 117.8(3)
O2 C22 C21 . . 118.0(3)
O4 C23 O3 . . 120.8(4)
O4 C23 C24 . . 121.3(4)
O3 C23 C24 . . 117.8(4)
C25 C24 C29 . . 119.5(4)
C25 C24 C23 . . 119.9(4)
C29 C24 C23 . . 120.5(4)
C26 C25 C24 . . 120.7(4)
C26 C25 H25 . . 119.6
C24 C25 H25 . . 119.6
C25 C26 C27 . . 119.7(4)
C25 C26 H26 . . 120.1
C27 C26 H26 . . 120.1
C28 C27 C26 . . 120.7(4)
C28 C27 H27 . . 119.7
C26 C27 H27 . . 119.7
C27 C28 C29 . . 118.9(4)
C27 C28 C30 . . 122.0(4)
C29 C28 C30 . . 119.1(4)
C28 C29 C24 . . 120.5(4)
C28 C29 H29 . . 119.7
C24 C29 H29 . . 119.7
O6 C30 O5 . . 125.4(4)
O6 C30 C28 . . 119.3(4)
O5 C30 C28 . . 115.2(4)

loop_
_geom_bond_atom_site_label_1
_geom_bond_atom_site_label_2
_geom_bond_site_symmetry_2
_geom_bond_distance
Er1 O5 4_665 2.192(3)
Er1 O2 3_657 2.274(3)
Er1 O1 . 2.284(3)
Er1 O3 . 2.361(3)
Er1 N2 1_556 2.492(3)
Er1 O4 . 2.521(3)
Er1 N1 1_556 2.522(4)
Er1 N3 1_556 2.581(3)
N1 C1 . 1.332(6)
N1 C5 . 1.352(5)
N1 Er1 1_554 2.522(4)
N2 C6 . 1.343(5)
N2 C10 . 1.344(5)
N2 Er1 1_554 2.492(3)
N3 C15 . 1.341(5)
N3 C11 . 1.346(5)
N3 Er1 1_554 2.581(3)
O1 C22 . 1.250(5)
O2 C22 . 1.255(4)
O2 Er1 3_657 2.274(3)
O3 C23 . 1.275(5)
O4 C23 . 1.247(5)
O5 C30 . 1.280(5)
O5 Er1 4_566 2.192(3)
O6 C30 . 1.221(6)
C1 C2 . 1.369(7)
C1 H1 . 0.9300
C2 C3 . 1.381(8)
C2 H2 . 0.9300
C3 C4 . 1.373(7)
C3 H3 . 0.9300
C4 C5 . 1.378(6)
C4 H4 . 0.9300
C5 C6 . 1.484(6)
C6 C7 . 1.396(5)
C7 C8 . 1.377(6)
C7 H7 . 0.9300
C8 C9 . 1.382(6)
C8 C16 . 1.494(5)
C9 C10 . 1.390(5)
C9 H9 . 0.9300
C10 C11 . 1.489(5)
C11 C12 . 1.381(6)
C12 C13 . 1.372(7)
C12 H12 . 0.9300
C13 C14 . 1.377(7)
C13 H13 . 0.9300
C14 C15 . 1.369(7)
C14 H14 . 0.9300
C15 H15 . 0.9300
C16 C21 . 1.396(5)
C16 C17 . 1.404(6)
C17 C18 . 1.368(6)
C17 H17 . 0.9300
C18 C19 . 1.364(7)
C18 H18 . 0.9300
C19 C20 . 1.384(6)
C19 H19 . 0.9300
C20 C21 . 1.394(5)
C20 H20 . 0.9300
C21 C22 . 1.507(5)
C23 C24 . 1.503(5)
C24 C25 . 1.391(6)
C24 C29 . 1.393(6)
C25 C26 . 1.370(6)
C25 H25 . 0.9300
C26 C27 . 1.399(7)
C26 H26 . 0.9300
C27 C28 . 1.387(6)
C27 H27 . 0.9300
C28 C29 . 1.397(5)
C28 C30 . 1.518(6)
C29 H29 . 0.9300

loop_
_geom_hbond_atom_site_label_D
_geom_hbond_atom_site_label_H
_geom_hbond_atom_site_label_A
_geom_hbond_site_symmetry_A
_geom_hbond_distance_DH
_geom_hbond_distance_HA
_geom_hbond_distance_DA
_geom_hbond_angle_DHA
C14 H14 O6 2_546 0.93 2.52 3.256(6) 135.9
C1 H1 O6 4_664 0.93 2.40 3.089(6) 131.2

loop_
_geom_torsion_atom_site_label_1
_geom_torsion_atom_site_label_2
_geom_torsion_atom_site_label_3
_geom_torsion_atom_site_label_4
_geom_torsion_site_symmetry_1
_geom_torsion
C5 N1 C1 C2 . -1.0(7)
Er1 N1 C1 C2 1_554 162.1(4)
N1 C1 C2 C3 . -2.8(8)
C1 C2 C3 C4 . 3.9(9)
C2 C3 C4 C5 . -1.3(9)
C1 N1 C5 C4 . 3.8(6)
Er1 N1 C5 C4 1_554 -160.0(4)
C1 N1 C5 C6 . -175.8(4)
Er1 N1 C5 C6 1_554 20.4(4)
C3 C4 C5 N1 . -2.7(8)
C3 C4 C5 C6 . 176.9(5)
C10 N2 C6 C7 . -0.9(5)
Er1 N2 C6 C7 1_554 153.1(3)
C10 N2 C6 C5 . -178.6(3)
Er1 N2 C6 C5 1_554 -24.6(4)
N1 C5 C6 N2 . 2.6(5)
C4 C5 C6 N2 . -177.1(4)
N1 C5 C6 C7 . -175.2(4)
C4 C5 C6 C7 . 5.2(6)
N2 C6 C7 C8 . -3.0(6)
C5 C6 C7 C8 . 174.7(4)
C6 C7 C8 C9 . 4.5(6)
C6 C7 C8 C16 . -164.8(4)
C7 C8 C9 C10 . -2.4(6)
C16 C8 C9 C10 . 166.9(3)
C6 N2 C10 C9 . 3.1(5)
Er1 N2 C10 C9 1_554 -151.0(3)
C6 N2 C10 C11 . -178.7(3)
Er1 N2 C10 C11 1_554 27.3(4)
C8 C9 C10 N2 . -1.4(6)
C8 C9 C10 C11 . -179.6(4)
C15 N3 C11 C12 . -3.5(6)
Er1 N3 C11 C12 1_554 150.8(4)
C15 N3 C11 C10 . 175.9(4)
Er1 N3 C11 C10 1_554 -29.9(4)
N2 C10 C11 N3 . 3.0(5)
C9 C10 C11 N3 . -178.7(4)
N2 C10 C11 C12 . -177.6(4)
C9 C10 C11 C12 . 0.6(7)
N3 C11 C12 C13 . 2.1(8)
C10 C11 C12 C13 . -177.2(5)
C11 C12 C13 C14 . 0.5(10)
C12 C13 C14 C15 . -1.5(10)
C11 N3 C15 C14 . 2.3(7)
Er1 N3 C15 C14 1_554 -149.6(4)
C13 C14 C15 N3 . 0.1(9)
C7 C8 C16 C21 . -67.9(5)
C9 C8 C16 C21 . 123.1(4)
C7 C8 C16 C17 . 105.3(4)
C9 C8 C16 C17 . -63.8(5)
C21 C16 C17 C18 . 0.6(7)
C8 C16 C17 C18 . -173.1(4)
C16 C17 C18 C19 . -1.5(7)
C17 C18 C19 C20 . 0.6(8)
C18 C19 C20 C21 . 1.1(8)
C19 C20 C21 C16 . -2.0(7)
C19 C20 C21 C22 . 177.5(4)
C17 C16 C21 C20 . 1.1(6)
C8 C16 C21 C20 . 173.9(4)
C17 C16 C21 C22 . -178.3(4)
C8 C16 C21 C22 . -5.5(6)
Er1 O2 C22 O1 3_657 -0.8(7)
Er1 O2 C22 C21 3_657 179.6(3)
C20 C21 C22 O1 . -20.1(5)
C16 C21 C22 O1 . 159.4(4)
C20 C21 C22 O2 . 159.6(4)
C16 C21 C22 O2 . -21.0(6)
Er1 O4 C23 O3 . -5.9(4)
Er1 O4 C23 C24 . 171.0(3)
Er1 O3 C23 O4 . 6.3(4)
Er1 O3 C23 C24 . -170.6(3)
O4 C23 C24 C25 . 171.7(4)
O3 C23 C24 C25 . -11.3(6)
O4 C23 C24 C29 . -11.7(6)
O3 C23 C24 C29 . 165.2(4)
C29 C24 C25 C26 . 0.0(7)
C23 C24 C25 C26 . 176.5(4)
C24 C25 C26 C27 . -1.3(7)
C25 C26 C27 C28 . 1.4(7)
C26 C27 C28 C29 . -0.1(6)
C26 C27 C28 C30 . -178.7(4)
C27 C28 C29 C24 . -1.3(6)
C30 C28 C29 C24 . 177.3(4)
C25 C24 C29 C28 . 1.3(6)
C23 C24 C29 C28 . -175.2(4)
C27 C28 C30 O6 . -175.1(4)
C29 C28 C30 O6 . 6.3(6)
C27 C28 C30 O5 . 3.0(6)
C29 C28 C30 O5 . -175.6(4)
